data_7229429
loop_
_publ_author_name
'Goswami, Soumyabrata'
'Tripuramallu, Bharat Kumar'
'Goldberg, Israel'

_publ_section_title
;
 New meso-substituted trans-A2B2 porphyrins: Synthesis and structure of
 their metal-mediated supramolecular assemblies&#x2020;
;
_journal_name_full CrystEngComm
_journal_paper_doi 10.1039/C7CE01642E
_journal_year 2017
_chemical_formula_moiety 'C62 H34 Mn N6'
_chemical_formula_sum 'C62 H34 Mn N6'
_chemical_formula_weight 917.89
_chemical_properties_physical Air-sensitive,Moisture-sensitive
_space_group_crystal_system monoclinic
_space_group_IT_number 14
_space_group_name_Hall '-P 2yn'
_space_group_name_H-M_alt 'P 1 21/n 1'
_symmetry_space_group_name_Hall '-P 2yn'
_symmetry_space_group_name_H-M 'P 1 21/n 1'
_atom_sites_solution_hydrogens geom
_atom_sites_solution_primary direct
_atom_sites_solution_secondary difmap
_audit_creation_method SHELXL-2014/7
_audit_update_record
;
2017-09-11 deposited with the CCDC.
2017-10-30 downloaded from the CCDC.
;
_cell_angle_alpha 90
_cell_angle_beta 103.001(2)
_cell_angle_gamma 90
_cell_formula_units_Z 4
_cell_length_a 16.8700(14)
_cell_length_b 13.4875(10)
_cell_length_c 21.6035(17)
_cell_measurement_reflns_used 3709
_cell_measurement_temperature 110(2)
_cell_measurement_theta_max 23.3
_cell_measurement_theta_min 1.74
_cell_volume 4789.5(7)
_computing_cell_refinement 'Saint, Bruker-AXS'
_computing_data_collection 'Apex2, Bruker-AXS'
_computing_data_reduction 'Saint, Bruker-AXS'
_computing_structure_refinement 'SHELXL-2014/7 (Sheldrick, 2015)'
_computing_structure_solution 'SHELXT-2014 (Sheldrick, 2015)'
_diffrn_ambient_temperature 110(2)
_diffrn_detector_area_resol_mean 1.75
_diffrn_measured_fraction_theta_full 0.994
_diffrn_measured_fraction_theta_max 0.994
_diffrn_measurement_device_type 'ApexDuo, Bruker-AXS'
_diffrn_measurement_method '1 deg. \f and \w scans'
_diffrn_radiation_type MoK\a
_diffrn_radiation_wavelength 0.71073
_diffrn_reflns_av_R_equivalents 0.0867
_diffrn_reflns_av_unetI/netI 0.1328
_diffrn_reflns_Laue_measured_fraction_full 0.994
_diffrn_reflns_Laue_measured_fraction_max 0.994
_diffrn_reflns_limit_h_max 18
_diffrn_reflns_limit_h_min -18
_diffrn_reflns_limit_k_max 14
_diffrn_reflns_limit_k_min -12
_diffrn_reflns_limit_l_max 15
_diffrn_reflns_limit_l_min -24
_diffrn_reflns_number 14148
_diffrn_reflns_point_group_measured_fraction_full 0.994
_diffrn_reflns_point_group_measured_fraction_max 0.994
_diffrn_reflns_theta_full 23.289
_diffrn_reflns_theta_max 23.289
_diffrn_reflns_theta_min 1.735
_diffrn_source 'ImuS micro-focus'
_exptl_absorpt_coefficient_mu 0.323
_exptl_absorpt_correction_T_max 0.953
_exptl_absorpt_correction_T_min 0.918
_exptl_absorpt_correction_type multi-scan
_exptl_absorpt_process_details 'Sadabs, Bruker-AXS'
_exptl_crystal_colour red
_exptl_crystal_density_diffrn 1.273
_exptl_crystal_description prism
_exptl_crystal_F_000 1892
_exptl_crystal_size_max 0.270
_exptl_crystal_size_mid 0.240
_exptl_crystal_size_min 0.150
_refine_diff_density_max 0.779
_refine_diff_density_min -0.448
_refine_diff_density_rms 0.093
_refine_ls_extinction_method none
_refine_ls_goodness_of_fit_ref 1.154
_refine_ls_hydrogen_treatment constr
_refine_ls_matrix_type full
_refine_ls_number_parameters 622
_refine_ls_number_reflns 6852
_refine_ls_number_restraints 0
_refine_ls_restrained_S_all 1.154
_refine_ls_R_factor_all 0.1444
_refine_ls_R_factor_gt 0.0773
_refine_ls_shift/su_max 0.003
_refine_ls_shift/su_mean 0.000
_refine_ls_structure_factor_coef Fsqd
_refine_ls_weighting_details 'w=1/[\s^2^(Fo^2^)+(0.1000P)^2^] where P=(Fo^2^+2Fc^2^)/3'
_refine_ls_weighting_scheme calc
_refine_ls_wR_factor_gt 0.1945
_refine_ls_wR_factor_ref 0.2263
_reflns_Friedel_coverage 0.000
_reflns_number_gt 3709
_reflns_number_total 6852
_reflns_threshold_expression 'I > 2\s(I)'
_cod_data_source_file c7ce01642e2.cif
_cod_data_source_block gs30_sq
_cod_database_code 7229429
_shelx_shelxl_version_number 2014/7
_shelx_space_group_comment
;
The symmetry employed for this shelxl refinement is uniquely defined
by the following loop, which should always be used as a source of
symmetry information in preference to the above space-group names.
They are only intended as comments.
;
_shelx_estimated_absorpt_t_min 0.918
_shelx_estimated_absorpt_t_max 0.953
_platon_squeeze_void_probe_radius 1.20

loop_
_space_group_symop_operation_xyz
'x, y, z'
'-x+1/2, y+1/2, -z+1/2'
'-x, -y, -z'
'x-1/2, -y-1/2, z-1/2'

loop_
_atom_site_label
_atom_site_type_symbol
_atom_site_fract_x
_atom_site_fract_y
_atom_site_fract_z
_atom_site_U_iso_or_equiv
_atom_site_adp_type
_atom_site_occupancy
_atom_site_site_symmetry_order
_atom_site_calc_flag
_atom_site_refinement_flags_posn
_atom_site_refinement_flags_adp
Mn01 Mn 0.34273(5) 0.36606(5) 0.41523(4) 0.0184(3) Uani 1 1 d . .
N1 N 0.3956(3) 0.4808(4) 0.3765(3) 0.0461(15) Uani 1 1 d . .
N2 N 0.2333(3) 0.4433(4) 0.3908(3) 0.0451(15) Uani 1 1 d . .
N3 N 0.2931(3) 0.2823(4) 0.4771(2) 0.0421(14) Uani 1 1 d . .
N4 N 0.1837(3) 0.7662(4) 0.1645(2) 0.0373(13) Uani 1 1 d . .
N5 N 0.4548(3) 0.3246(4) 0.4670(2) 0.0402(14) Uani 1 1 d . .
N6 N 0.5107(4) -0.0393(5) 0.6676(3) 0.0677(19) Uani 1 1 d . .
C1 C 0.2416(4) 0.6383(5) 0.2664(3) 0.0402(16) Uani 1 1 d . .
C2 C 0.3563(4) 0.5505(5) 0.3340(3) 0.0435(18) Uani 1 1 d . .
C3 C 0.4775(4) 0.4860(5) 0.3749(3) 0.0450(18) Uani 1 1 d . .
C4 C 0.0144(4) 0.2523(5) 0.4180(3) 0.0417(17) Uani 1 1 d . .
C5 C 0.2160(4) 0.5186(5) 0.3472(3) 0.0398(17) Uani 1 1 d . .
C6 C 0.3320(4) 0.2102(5) 0.5184(3) 0.0446(18) Uani 1 1 d . .
C7 C 0.1599(4) 0.4153(5) 0.4036(3) 0.0476(18) Uani 1 1 d . .
C8 C 0.5300(4) 0.3564(5) 0.4563(3) 0.0420(17) Uani 1 1 d . .
C9 C 0.2740(4) 0.5678(5) 0.3194(3) 0.0430(18) Uani 1 1 d . .
C10 C 0.2113(4) 0.2761(5) 0.4790(3) 0.0484(19) Uani 1 1 d . .
C11 C -0.0645(4) 0.2325(5) 0.4277(3) 0.0442(18) Uani 1 1 d . .
C12 C 0.4732(4) 0.2507(5) 0.5121(3) 0.0409(17) Uani 1 1 d . .
C13 C 0.4147(4) 0.6018(5) 0.3059(3) 0.0512(19) Uani 1 1 d . .
H13 H 0.4033 0.6536 0.2754 0.061 Uiso 1 1 calc R U
C14 C 0.1293(4) 0.5390(5) 0.3323(3) 0.0506(19) Uani 1 1 d . .
H14 H 0.1011 0.5876 0.3038 0.061 Uiso 1 1 calc R U
C15 C 0.4903(4) 0.5618(5) 0.3315(3) 0.055(2) Uani 1 1 d . .
H15 H 0.5407 0.5806 0.3222 0.066 Uiso 1 1 calc R U
C16 C 0.5613(4) 0.2373(5) 0.5295(3) 0.0518(19) Uani 1 1 d . .
H16 H 0.5901 0.1905 0.5591 0.062 Uiso 1 1 calc R U
C17 C 0.2736(4) 0.1584(5) 0.5457(3) 0.0514(19) Uani 1 1 d . .
H17 H 0.2850 0.1056 0.5755 0.062 Uiso 1 1 calc R U
C18 C 0.7195(5) 0.3799(6) 0.3324(4) 0.058(2) Uani 1 1 d . .
C19 C 0.6409(4) 0.3736(6) 0.3486(3) 0.0496(19) Uani 1 1 d . .
C20 C 0.6224(4) 0.4329(5) 0.3965(3) 0.0482(19) Uani 1 1 d . .
C21 C 0.5397(4) 0.4272(5) 0.4108(3) 0.0462(18) Uani 1 1 d . .
C22 C 0.1507(4) 0.3384(5) 0.4444(4) 0.052(2) Uani 1 1 d . .
C23 C 0.4171(5) 0.1964(5) 0.5357(3) 0.0504(19) Uani 1 1 d . .
C24 C 0.0385(5) 0.1959(5) 0.3675(4) 0.058(2) Uani 1 1 d . .
H24 H 0.0903 0.2071 0.3584 0.070 Uiso 1 1 calc R U
C25 C -0.0114(5) 0.1286(5) 0.3340(3) 0.055(2) Uani 1 1 d . .
H25 H 0.0059 0.0926 0.3016 0.066 Uiso 1 1 calc R U
C26 C 0.4489(4) 0.1139(5) 0.5808(3) 0.0461(18) Uani 1 1 d . .
C27 C 0.0976(5) 0.4746(6) 0.3673(3) 0.054(2) Uani 1 1 d . .
H27 H 0.0415 0.4696 0.3676 0.065 Uiso 1 1 calc R U
C28 C -0.1948(4) 0.1435(6) 0.4040(4) 0.051(2) Uani 1 1 d . .
C29 C 0.0654(5) 0.3210(5) 0.4539(4) 0.056(2) Uani 1 1 d . .
C30 C 0.2003(5) 0.1982(6) 0.5216(4) 0.062(2) Uani 1 1 d . .
H30 H 0.1502 0.1784 0.5310 0.074 Uiso 1 1 calc R U
C31 C 0.4360(5) 0.0150(5) 0.5640(4) 0.060(2) Uani 1 1 d . .
H31 H 0.4063 -0.0028 0.5228 0.072 Uiso 1 1 calc R U
C32 C 0.5943(5) 0.3036(6) 0.4959(4) 0.060(2) Uani 1 1 d . .
H32 H 0.6507 0.3131 0.4984 0.072 Uiso 1 1 calc R U
C33 C -0.0917(4) 0.2870(6) 0.4779(4) 0.060(2) Uani 1 1 d . .
C34 C 0.7764(5) 0.4456(7) 0.3669(4) 0.070(3) Uani 1 1 d . .
C35 C 0.4674(5) -0.0582(6) 0.6087(4) 0.074(3) Uani 1 1 d . .
H35 H 0.4574 -0.1255 0.5966 0.089 Uiso 1 1 calc R U
C36 C 0.4946(5) 0.1346(6) 0.6401(4) 0.058(2) Uani 1 1 d . .
H36 H 0.5058 0.2014 0.6531 0.070 Uiso 1 1 calc R U
C37 C -0.1151(5) 0.1633(5) 0.3917(4) 0.055(2) Uani 1 1 d . .
C38 C 0.2019(5) 0.7983(6) 0.2230(4) 0.073(3) Uani 1 1 d . .
H38 H 0.1938 0.8667 0.2302 0.088 Uiso 1 1 calc R U
C39 C -0.0908(5) 0.1089(6) 0.3456(4) 0.061(2) Uani 1 1 d . .
C40 C 0.6799(5) 0.4963(7) 0.4285(4) 0.084(3) Uani 1 1 d . .
H40 H 0.6675 0.5369 0.4609 0.101 Uiso 1 1 calc R U
C41 C -0.2205(5) 0.1979(6) 0.4525(4) 0.068(2) Uani 1 1 d . .
H41 H -0.2725 0.1849 0.4607 0.082 Uiso 1 1 calc R U
C42 C 0.1910(5) 0.6698(5) 0.1556(4) 0.064(2) Uani 1 1 d . .
H42 H 0.1762 0.6440 0.1137 0.077 Uiso 1 1 calc R U
C43 C 0.0341(5) 0.3708(6) 0.4987(4) 0.068(2) Uani 1 1 d . .
H43 H 0.0676 0.4202 0.5228 0.082 Uiso 1 1 calc R U
C44 C 0.2327(6) 0.7384(5) 0.2758(4) 0.074(3) Uani 1 1 d . .
H44 H 0.2471 0.7660 0.3173 0.089 Uiso 1 1 calc R U
C45 C 0.7361(6) 0.3212(7) 0.2837(4) 0.066(2) Uani 1 1 d . .
C46 C -0.1720(5) 0.2680(6) 0.4875(4) 0.069(2) Uani 1 1 d . .
H46 H -0.1915 0.3049 0.5185 0.083 Uiso 1 1 calc R U
C47 C 0.5247(5) 0.0566(6) 0.6819(4) 0.070(2) Uani 1 1 d . .
H47 H 0.5569 0.0728 0.7226 0.084 Uiso 1 1 calc R U
C48 C 0.2195(5) 0.6050(5) 0.2057(4) 0.061(2) Uani 1 1 d . .
H48 H 0.2236 0.5362 0.1973 0.073 Uiso 1 1 calc R U
C49 C 0.8580(5) 0.4512(8) 0.3495(5) 0.089(3) Uani 1 1 d . .
H49 H 0.8992 0.4950 0.3710 0.107 Uiso 1 1 calc R U
C50 C 0.8151(6) 0.3287(8) 0.2677(5) 0.081(3) Uani 1 1 d . .
C51 C -0.0385(5) 0.3564(6) 0.5115(4) 0.067(2) Uani 1 1 d . .
H51 H -0.0540 0.3941 0.5439 0.081 Uiso 1 1 calc R U
C52 C 0.5837(5) 0.3038(6) 0.3130(4) 0.067(2) Uani 1 1 d . .
H52 H 0.5314 0.2970 0.3220 0.081 Uiso 1 1 calc R U
C53 C 0.8699(6) 0.3938(8) 0.3040(5) 0.085(3) Uani 1 1 d . .
H53 H 0.9222 0.3971 0.2946 0.102 Uiso 1 1 calc R U
C54 C 0.7570(5) 0.5033(8) 0.4147(5) 0.098(3) Uani 1 1 d . .
H54 H 0.7962 0.5477 0.4382 0.117 Uiso 1 1 calc R U
C55 C 0.6793(7) 0.2545(7) 0.2485(5) 0.086(3) Uani 1 1 d . .
C56 C 0.6037(7) 0.2479(7) 0.2669(5) 0.092(3) Uani 1 1 d . .
H56 H 0.5649 0.2013 0.2454 0.111 Uiso 1 1 calc R U
C57 C -0.2449(6) 0.0750(7) 0.3662(5) 0.087(3) Uani 1 1 d . .
H57 H -0.2985 0.0641 0.3718 0.105 Uiso 1 1 calc R U
C58 C -0.1433(6) 0.0403(7) 0.3093(4) 0.093(3) Uani 1 1 d . .
H58 H -0.1267 0.0051 0.2762 0.111 Uiso 1 1 calc R U
C59 C 0.8299(8) 0.2698(9) 0.2187(5) 0.108(4) Uani 1 1 d . .
H59 H 0.8817 0.2731 0.2086 0.129 Uiso 1 1 calc R U
C60 C -0.2174(7) 0.0235(8) 0.3210(5) 0.109(4) Uani 1 1 d . .
H60 H -0.2514 -0.0257 0.2970 0.130 Uiso 1 1 calc R U
C61 C 0.7718(10) 0.2066(10) 0.1841(7) 0.149(6) Uani 1 1 d . .
H61 H 0.7831 0.1686 0.1501 0.179 Uiso 1 1 calc R U
C62 C 0.6972(9) 0.1997(9) 0.2001(6) 0.135(5) Uani 1 1 d . .
H62 H 0.6573 0.1558 0.1769 0.162 Uiso 1 1 calc R U

loop_
_atom_site_aniso_label
_atom_site_aniso_U_11
_atom_site_aniso_U_22
_atom_site_aniso_U_33
_atom_site_aniso_U_23
_atom_site_aniso_U_13
_atom_site_aniso_U_12
Mn01 0.0190(5) 0.0211(5) 0.0173(4) 0.0011(4) 0.0086(3) -0.0055(4)
N1 0.037(4) 0.049(3) 0.050(4) 0.004(3) 0.007(3) -0.005(3)
N2 0.046(4) 0.047(3) 0.042(3) 0.012(3) 0.010(3) -0.007(3)
N3 0.028(3) 0.060(4) 0.039(3) 0.004(3) 0.008(3) -0.003(3)
N4 0.036(3) 0.050(4) 0.031(3) 0.001(3) 0.018(3) 0.008(3)
N5 0.034(3) 0.050(3) 0.038(3) 0.003(3) 0.011(3) -0.008(3)
N6 0.071(5) 0.065(5) 0.069(5) 0.013(4) 0.021(4) -0.003(4)
C1 0.044(4) 0.043(4) 0.035(4) 0.003(4) 0.011(3) -0.003(3)
C2 0.041(4) 0.040(4) 0.052(4) 0.003(4) 0.017(4) -0.002(3)
C3 0.038(4) 0.050(4) 0.047(4) 0.006(4) 0.012(4) -0.005(3)
C4 0.040(4) 0.043(4) 0.042(4) 0.008(4) 0.008(3) -0.005(3)
C5 0.031(4) 0.053(4) 0.038(4) -0.005(4) 0.013(3) -0.007(3)
C6 0.038(4) 0.054(4) 0.046(4) 0.001(4) 0.020(4) -0.008(4)
C7 0.048(5) 0.050(4) 0.051(4) 0.011(4) 0.023(4) -0.008(4)
C8 0.037(4) 0.055(4) 0.037(4) 0.004(4) 0.014(3) 0.001(4)
C9 0.047(5) 0.040(4) 0.040(4) -0.004(4) 0.008(4) -0.005(3)
C10 0.043(5) 0.055(5) 0.048(4) 0.012(4) 0.014(4) -0.003(4)
C11 0.031(4) 0.050(4) 0.050(4) 0.015(4) 0.006(4) -0.004(3)
C12 0.036(4) 0.048(4) 0.045(4) 0.006(4) 0.024(3) -0.005(3)
C13 0.050(5) 0.055(4) 0.056(5) 0.008(4) 0.027(4) -0.009(4)
C14 0.045(5) 0.060(5) 0.048(5) 0.002(4) 0.012(4) 0.003(4)
C15 0.040(5) 0.061(5) 0.066(5) 0.018(4) 0.020(4) -0.008(4)
C16 0.033(4) 0.069(5) 0.059(5) 0.008(4) 0.024(4) 0.004(4)
C17 0.046(5) 0.054(5) 0.057(5) 0.015(4) 0.017(4) -0.009(4)
C18 0.048(5) 0.074(6) 0.050(5) 0.023(5) 0.007(4) 0.002(4)
C19 0.043(4) 0.066(5) 0.041(4) 0.016(4) 0.010(4) 0.006(4)
C20 0.039(4) 0.065(5) 0.041(4) 0.004(4) 0.011(4) -0.013(4)
C21 0.038(4) 0.057(5) 0.044(4) 0.005(4) 0.011(3) -0.010(4)
C22 0.041(4) 0.060(5) 0.058(5) 0.009(4) 0.020(4) -0.007(4)
C23 0.065(5) 0.038(4) 0.048(4) 0.003(4) 0.013(4) -0.001(4)
C24 0.059(5) 0.058(5) 0.058(5) -0.004(4) 0.012(4) -0.016(4)
C25 0.064(5) 0.062(5) 0.049(4) -0.005(4) 0.032(4) -0.013(4)
C26 0.044(4) 0.051(5) 0.043(4) 0.004(4) 0.009(4) -0.002(3)
C27 0.042(5) 0.071(5) 0.050(5) 0.007(4) 0.011(4) 0.003(4)
C28 0.025(4) 0.061(5) 0.070(5) 0.019(5) 0.015(4) -0.003(4)
C29 0.058(5) 0.060(5) 0.055(5) -0.003(4) 0.027(4) -0.002(4)
C30 0.043(5) 0.073(5) 0.070(5) 0.018(5) 0.014(4) -0.012(4)
C31 0.064(5) 0.049(5) 0.062(5) 0.013(5) 0.005(4) -0.007(4)
C32 0.056(5) 0.067(5) 0.057(5) 0.010(5) 0.013(4) 0.000(4)
C33 0.033(4) 0.070(5) 0.080(6) -0.005(5) 0.019(4) 0.010(4)
C34 0.039(5) 0.122(8) 0.050(5) -0.003(5) 0.016(4) -0.002(5)
C35 0.079(7) 0.054(5) 0.081(7) 0.005(5) 0.004(5) -0.005(4)
C36 0.072(6) 0.050(5) 0.051(5) 0.005(4) 0.011(4) 0.004(4)
C37 0.061(5) 0.048(5) 0.051(5) 0.014(4) 0.005(4) -0.001(4)
C38 0.125(8) 0.053(5) 0.045(5) -0.009(5) 0.026(5) 0.025(5)
C39 0.075(6) 0.067(5) 0.047(5) 0.000(4) 0.025(4) -0.004(5)
C40 0.066(6) 0.115(7) 0.073(6) -0.015(6) 0.021(5) -0.033(6)
C41 0.061(6) 0.060(5) 0.083(6) 0.004(5) 0.015(5) -0.003(4)
C42 0.097(7) 0.042(5) 0.048(5) -0.007(4) 0.003(5) -0.008(4)
C43 0.049(5) 0.081(6) 0.085(6) -0.017(5) 0.039(5) -0.014(4)
C44 0.137(8) 0.049(5) 0.033(4) 0.007(4) 0.013(5) 0.016(5)
C45 0.067(6) 0.074(6) 0.067(6) 0.018(5) 0.034(5) 0.019(5)
C46 0.056(6) 0.069(6) 0.080(6) -0.013(5) 0.014(5) 0.006(4)
C47 0.073(6) 0.070(6) 0.063(6) 0.004(5) 0.007(5) -0.001(5)
C48 0.101(7) 0.034(4) 0.045(5) 0.002(4) 0.011(4) -0.001(4)
C49 0.044(6) 0.157(10) 0.070(6) 0.004(7) 0.023(5) 0.003(6)
C50 0.072(7) 0.105(8) 0.079(7) 0.035(6) 0.043(6) 0.031(6)
C51 0.053(5) 0.077(6) 0.084(6) -0.032(5) 0.040(5) -0.018(4)
C52 0.085(7) 0.058(5) 0.066(6) 0.006(5) 0.030(5) -0.006(5)
C53 0.065(7) 0.129(9) 0.067(6) 0.014(7) 0.027(6) 0.004(6)
C54 0.048(6) 0.161(10) 0.085(7) -0.030(7) 0.013(5) -0.040(6)
C55 0.097(8) 0.083(7) 0.094(8) 0.009(6) 0.054(7) 0.004(6)
C56 0.117(9) 0.077(6) 0.107(8) -0.018(6) 0.076(7) -0.012(6)
C57 0.080(7) 0.093(7) 0.083(7) 0.018(6) 0.005(6) -0.031(6)
C58 0.071(7) 0.131(8) 0.088(7) -0.042(6) 0.042(5) -0.061(6)
C59 0.140(11) 0.116(9) 0.090(8) 0.028(7) 0.074(8) 0.054(8)
C60 0.122(10) 0.122(9) 0.095(8) -0.044(7) 0.051(7) -0.051(7)
C61 0.206(17) 0.127(11) 0.151(13) -0.049(10) 0.116(12) -0.044(11)
C62 0.205(15) 0.116(9) 0.124(10) -0.024(8) 0.121(10) -0.015(9)

loop_
_atom_type_symbol
_atom_type_description
_atom_type_scat_dispersion_real
_atom_type_scat_dispersion_imag
_atom_type_scat_source
C C 0.0033 0.0016 'International Tables Vol C Tables 4.2.6.8 and 6.1.1.4'
H H 0.0000 0.0000 'International Tables Vol C Tables 4.2.6.8 and 6.1.1.4'
N N 0.0061 0.0033 'International Tables Vol C Tables 4.2.6.8 and 6.1.1.4'
Mn Mn 0.3368 0.7283 'International Tables Vol C Tables 4.2.6.8 and 6.1.1.4'

loop_
_geom_angle_atom_site_label_1
_geom_angle_atom_site_label_2
_geom_angle_atom_site_label_3
_geom_angle
_geom_angle_site_symmetry_3
N5 Mn01 N1 89.8(2) .
N5 Mn01 N3 87.5(2) .
N1 Mn01 N3 162.0(2) .
N5 Mn01 N2 158.9(2) .
N1 Mn01 N2 87.8(2) .
N3 Mn01 N2 88.4(2) .
N5 Mn01 N4 105.4(2) 2_545
N1 Mn01 N4 100.2(2) 2_545
N3 Mn01 N4 97.7(2) 2_545
N2 Mn01 N4 95.6(2) 2_545
C2 N1 C3 106.4(5) .
C2 N1 Mn01 126.7(4) .
C3 N1 Mn01 124.9(4) .
C5 N2 C7 106.2(5) .
C5 N2 Mn01 125.7(4) .
C7 N2 Mn01 126.6(4) .
C6 N3 C10 105.6(5) .
C6 N3 Mn01 126.9(4) .
C10 N3 Mn01 126.9(4) .
C38 N4 C42 117.1(6) .
C38 N4 Mn01 121.9(5) 2
C42 N4 Mn01 120.5(5) 2
C12 N5 C8 105.6(5) .
C12 N5 Mn01 128.1(4) .
C8 N5 Mn01 125.7(4) .
C47 N6 C35 115.6(7) .
C48 C1 C44 116.9(6) .
C48 C1 C9 120.3(6) .
C44 C1 C9 122.8(6) .
C9 C2 N1 125.5(6) .
C9 C2 C13 124.9(7) .
N1 C2 C13 109.6(6) .
N1 C3 C21 125.6(6) .
N1 C3 C15 110.4(6) .
C21 C3 C15 124.0(6) .
C29 C4 C11 122.1(7) .
C29 C4 C24 121.8(7) .
C11 C4 C24 116.1(6) .
N2 C5 C9 125.2(6) .
N2 C5 C14 109.9(6) .
C9 C5 C14 124.8(6) .
N3 C6 C23 124.8(6) .
N3 C6 C17 109.7(6) .
C23 C6 C17 125.1(7) .
N2 C7 C22 124.2(6) .
N2 C7 C27 108.8(6) .
C22 C7 C27 126.9(7) .
C21 C8 N5 124.9(6) .
C21 C8 C32 124.9(7) .
N5 C8 C32 110.1(6) .
C2 C9 C5 125.4(6) .
C2 C9 C1 117.5(6) .
C5 C9 C1 117.0(6) .
N3 C10 C22 123.8(6) .
N3 C10 C30 109.5(6) .
C22 C10 C30 126.7(7) .
C37 C11 C4 121.7(7) .
C37 C11 C33 119.9(7) .
C4 C11 C33 118.4(6) .
N5 C12 C23 125.4(6) .
N5 C12 C16 109.0(6) .
C23 C12 C16 125.6(7) .
C15 C13 C2 107.5(6) .
C15 C13 H13 126.2 .
C2 C13 H13 126.2 .
C27 C14 C5 105.1(6) .
C27 C14 H14 127.4 .
C5 C14 H14 127.4 .
C13 C15 C3 106.1(6) .
C13 C15 H15 126.9 .
C3 C15 H15 126.9 .
C32 C16 C12 107.3(7) .
C32 C16 H16 126.3 .
C12 C16 H16 126.3 .
C30 C17 C6 107.6(7) .
C30 C17 H17 126.2 .
C6 C17 H17 126.2 .
C34 C18 C45 122.3(8) .
C34 C18 C19 117.7(8) .
C45 C18 C19 120.0(7) .
C20 C19 C52 122.4(7) .
C20 C19 C18 121.0(7) .
C52 C19 C18 116.6(7) .
C40 C20 C19 118.9(7) .
C40 C20 C21 121.3(7) .
C19 C20 C21 119.8(6) .
C3 C21 C8 125.5(6) .
C3 C21 C20 118.3(6) .
C8 C21 C20 116.0(6) .
C7 C22 C10 127.8(7) .
C7 C22 C29 116.4(6) .
C10 C22 C29 115.8(6) .
C12 C23 C6 124.9(6) .
C12 C23 C26 117.3(7) .
C6 C23 C26 117.7(6) .
C25 C24 C4 120.8(7) .
C25 C24 H24 119.6 .
C4 C24 H24 119.6 .
C24 C25 C39 121.8(7) .
C24 C25 H25 119.1 .
C39 C25 H25 119.1 .
C36 C26 C31 117.6(7) .
C36 C26 C23 120.2(6) .
C31 C26 C23 122.2(6) .
C14 C27 C7 109.9(7) .
C14 C27 H27 125.1 .
C7 C27 H27 125.1 .
C57 C28 C41 122.0(8) .
C57 C28 C37 118.8(8) .
C41 C28 C37 119.1(7) .
C43 C29 C4 115.7(7) .
C43 C29 C22 123.0(7) .
C4 C29 C22 121.3(7) .
C17 C30 C10 107.5(7) .
C17 C30 H30 126.2 .
C10 C30 H30 126.2 .
C26 C31 C35 119.1(7) .
C26 C31 H31 120.5 .
C35 C31 H31 120.5 .
C16 C32 C8 107.9(7) .
C16 C32 H32 126.0 .
C8 C32 H32 126.0 .
C51 C33 C46 124.5(8) .
C51 C33 C11 116.9(7) .
C46 C33 C11 118.6(7) .
C54 C34 C18 120.4(8) .
C54 C34 C49 122.5(9) .
C18 C34 C49 117.1(8) .
N6 C35 C31 124.2(7) .
N6 C35 H35 117.9 .
C31 C35 H35 117.9 .
C26 C36 C47 119.7(7) .
C26 C36 H36 120.2 .
C47 C36 H36 120.2 .
C39 C37 C11 121.5(8) .
C39 C37 C28 118.3(7) .
C11 C37 C28 120.1(8) .
N4 C38 C44 124.1(7) .
N4 C38 H38 117.9 .
C44 C38 H38 117.9 .
C37 C39 C58 120.5(8) .
C37 C39 C25 118.0(7) .
C58 C39 C25 121.5(8) .
C20 C40 C54 121.7(9) .
C20 C40 H40 119.2 .
C54 C40 H40 119.2 .
C46 C41 C28 121.5(8) .
C46 C41 H41 119.3 .
C28 C41 H41 119.3 .
N4 C42 C48 122.2(7) .
N4 C42 H42 118.9 .
C48 C42 H42 118.9 .
C51 C43 C29 126.3(8) .
C51 C43 H43 116.8 .
C29 C43 H43 116.8 .
C1 C44 C38 118.5(7) .
C1 C44 H44 120.7 .
C38 C44 H44 120.7 .
C18 C45 C55 122.9(9) .
C18 C45 C50 119.3(9) .
C55 C45 C50 117.7(9) .
C41 C46 C33 120.7(8) .
C41 C46 H46 119.6 .
C33 C46 H46 119.6 .
N6 C47 C36 123.8(8) .
N6 C47 H47 118.1 .
C36 C47 H47 118.1 .
C1 C48 C42 121.1(7) .
C1 C48 H48 119.5 .
C42 C48 H48 119.5 .
C53 C49 C34 117.5(9) .
C53 C49 H49 121.2 .
C34 C49 H49 121.2 .
C53 C50 C59 125.7(11) .
C53 C50 C45 116.2(10) .
C59 C50 C45 118.1(11) .
C43 C51 C33 120.6(8) .
C43 C51 H51 119.7 .
C33 C51 H51 119.7 .
C56 C52 C19 120.7(9) .
C56 C52 H52 119.7 .
C19 C52 H52 119.7 .
C49 C53 C50 127.5(10) .
C49 C53 H53 116.2 .
C50 C53 H53 116.2 .
C34 C54 C40 120.3(8) .
C34 C54 H54 119.8 .
C40 C54 H54 119.8 .
C62 C55 C45 121.2(11) .
C62 C55 C56 123.1(11) .
C45 C55 C56 115.7(9) .
C52 C56 C55 124.0(10) .
C52 C56 H56 118.0 .
C55 C56 H56 118.0 .
C60 C57 C28 120.1(10) .
C60 C57 H57 120.0 .
C28 C57 H57 120.0 .
C60 C58 C39 120.3(9) .
C60 C58 H58 119.8 .
C39 C58 H58 119.8 .
C61 C59 C50 122.5(12) .
C61 C59 H59 118.7 .
C50 C59 H59 118.7 .
C58 C60 C57 121.8(10) .
C58 C60 H60 119.1 .
C57 C60 H60 119.1 .
C62 C61 C59 118.7(13) .
C62 C61 H61 120.6 .
C59 C61 H61 120.6 .
C55 C62 C61 121.7(13) .
C55 C62 H62 119.2 .
C61 C62 H62 119.2 .

loop_
_geom_bond_atom_site_label_1
_geom_bond_atom_site_label_2
_geom_bond_distance
_geom_bond_site_symmetry_2
Mn01 N5 2.046(5) .
Mn01 N1 2.055(5) .
Mn01 N3 2.065(5) .
Mn01 N2 2.082(6) .
Mn01 N4 2.152(5) 2_545
N1 C2 1.376(8) .
N1 C3 1.392(8) .
N2 C5 1.370(8) .
N2 C7 1.381(8) .
N3 C6 1.381(8) .
N3 C10 1.393(8) .
N4 C38 1.307(8) .
N4 C42 1.324(8) .
N4 Mn01 2.152(5) 2
N5 C12 1.380(8) .
N5 C8 1.408(8) .
N6 C47 1.338(9) .
N6 C35 1.341(9) .
C1 C48 1.356(9) .
C1 C44 1.379(9) .
C1 C9 1.493(9) .
C2 C9 1.372(9) .
C2 C13 1.445(9) .
C3 C21 1.401(9) .
C3 C15 1.437(9) .
C4 C29 1.378(9) .
C4 C11 1.419(9) .
C4 C24 1.460(10) .
C5 C9 1.424(9) .
C5 C14 1.453(8) .
C6 C23 1.412(9) .
C6 C17 1.440(9) .
C7 C22 1.391(9) .
C7 C27 1.410(9) .
C8 C21 1.406(9) .
C8 C32 1.413(9) .
C10 C22 1.401(9) .
C10 C30 1.437(9) .
C11 C37 1.380(9) .
C11 C33 1.467(10) .
C12 C23 1.381(9) .
C12 C16 1.461(9) .
C13 C15 1.381(9) .
C13 H13 0.9500 .
C14 C27 1.340(9) .
C14 H14 0.9500 .
C15 H15 0.9500 .
C16 C32 1.349(9) .
C16 H16 0.9500 .
C17 C30 1.342(9) .
C17 H17 0.9500 .
C18 C34 1.393(10) .
C18 C45 1.393(11) .
C18 C19 1.449(10) .
C19 C20 1.397(10) .
C19 C52 1.440(10) .
C20 C40 1.359(10) .
C20 C21 1.498(9) .
C22 C29 1.517(10) .
C23 C26 1.496(9) .
C24 C25 1.335(9) .
C24 H24 0.9500 .
C25 C39 1.442(10) .
C25 H25 0.9500 .
C26 C36 1.368(9) .
C26 C31 1.387(9) .
C27 H27 0.9500 .
C28 C57 1.386(11) .
C28 C41 1.425(11) .
C28 C37 1.453(10) .
C29 C43 1.378(10) .
C30 H30 0.9500 .
C31 C35 1.399(10) .
C31 H31 0.9500 .
C32 H32 0.9500 .
C33 C51 1.384(10) .
C33 C46 1.439(10) .
C34 C54 1.389(12) .
C34 C49 1.509(11) .
C35 H35 0.9500 .
C36 C47 1.405(10) .
C36 H36 0.9500 .
C37 C39 1.372(10) .
C38 C44 1.399(10) .
C38 H38 0.9500 .
C39 C58 1.393(10) .
C40 C54 1.401(11) .
C40 H40 0.9500 .
C41 C46 1.362(10) .
C41 H41 0.9500 .
C42 C48 1.390(10) .
C42 H42 0.9500 .
C43 C51 1.328(9) .
C43 H43 0.9500 .
C44 H44 0.9500 .
C45 C55 1.406(12) .
C45 C50 1.455(11) .
C46 H46 0.9500 .
C47 H47 0.9500 .
C48 H48 0.9500 .
C49 C53 1.302(12) .
C49 H49 0.9500 .
C50 C53 1.383(13) .
C50 C59 1.390(13) .
C51 H51 0.9500 .
C52 C56 1.352(11) .
C52 H52 0.9500 .
C53 H53 0.9500 .
C54 H54 0.9500 .
C55 C62 1.369(13) .
C55 C56 1.420(12) .
C56 H56 0.9500 .
C57 C60 1.363(12) .
C57 H57 0.9500 .
C58 C60 1.350(12) .
C58 H58 0.9500 .
C59 C61 1.384(15) .
C59 H59 0.9500 .
C60 H60 0.9500 .
C61 C62 1.381(16) .
C61 H61 0.9500 .
C62 H62 0.9500 .

loop_
_platon_squeeze_void_nr
_platon_squeeze_void_average_x
_platon_squeeze_void_average_y
_platon_squeeze_void_average_z
_platon_squeeze_void_volume
_platon_squeeze_void_count_electrons
_platon_squeeze_void_content
1 0.000 0.000 0.500 324 92 'disordered DMF '
2 0.500 0.500 0.000 324 92 'disordered DMF '
